data_7700181
loop_
_publ_author_name
'Wagner, Hanna E.'
'Hohnstein, Silvia'
'Schu\&smann, Max G'
'Steppe, Lukas A.'
'Breher, Frank'

_publ_section_title
;
 Phosphine-functionalised tris(pyrazolyl)methane ligands and their mono-
 and heterobimetallic complexes.
;
_journal_issue 41
_journal_name_full 'Dalton transactions (Cambridge, England : 2003)'
_journal_page_first 15397
_journal_page_last 15407
_journal_paper_doi 10.1039/c9dt02057h
_journal_volume 48
_journal_year 2019
_chemical_formula_moiety 'C22 H19 Cl2 N6 P Pd'
_chemical_formula_sum 'C22 H19 Cl2 N6 P Pd'
_chemical_formula_weight 575.70
_space_group_crystal_system monoclinic
_space_group_IT_number 14
_space_group_name_Hall '-P 2ybc'
_space_group_name_H-M_alt 'P 1 21/c 1'
_symmetry_space_group_name_Hall '-P 2ybc'
_symmetry_space_group_name_H-M 'P 1 21/c 1'
_atom_sites_solution_hydrogens geom
_atom_sites_solution_primary dual
_audit_creation_date 2019-05-14
_audit_creation_method
;
Olex2 1.2
(compiled 2018.05.29 svn.r3508 for OlexSys, GUI svn.r5506)
;
_audit_update_record
;
2019-05-14 deposited with the CCDC.    2019-06-05 downloaded from the CCDC.
;
_cell_angle_alpha 90
_cell_angle_beta 100.95(3)
_cell_angle_gamma 90
_cell_formula_units_Z 4
_cell_length_a 14.818(3)
_cell_length_b 9.2710(19)
_cell_length_c 16.998(3)
_cell_measurement_reflns_used 11884
_cell_measurement_temperature 200
_cell_measurement_theta_max 29.72
_cell_measurement_theta_min 1.40
_cell_volume 2292.6(8)
_computing_molecular_graphics 'Olex2 (Dolomanov et al., 2009)'
_computing_publication_material 'Olex2 (Dolomanov et al., 2009)'
_computing_structure_refinement 'ShelXL (Sheldrick, 2015)'
_computing_structure_solution 'ShelXT (Sheldrick, 2015)'
_diffrn_ambient_temperature 200
_diffrn_measured_fraction_theta_full 0.993
_diffrn_measured_fraction_theta_max 0.992
_diffrn_measurement_device_type 'Stoe IPDS II'
_diffrn_measurement_method '\w scans'
_diffrn_radiation_monochromator graphite
_diffrn_radiation_type MoK\a
_diffrn_radiation_wavelength 0.71073
_diffrn_reflns_av_R_equivalents 0.0289
_diffrn_reflns_av_unetI/netI 0.0242
_diffrn_reflns_Laue_measured_fraction_full 0.993
_diffrn_reflns_Laue_measured_fraction_max 0.992
_diffrn_reflns_limit_h_max 20
_diffrn_reflns_limit_h_min -19
_diffrn_reflns_limit_k_max 12
_diffrn_reflns_limit_k_min -12
_diffrn_reflns_limit_l_max 23
_diffrn_reflns_limit_l_min -23
_diffrn_reflns_number 15955
_diffrn_reflns_point_group_measured_fraction_full 0.993
_diffrn_reflns_point_group_measured_fraction_max 0.992
_diffrn_reflns_theta_full 25.242
_diffrn_reflns_theta_max 29.174
_diffrn_reflns_theta_min 1.400
_exptl_absorpt_coefficient_mu 1.136
_exptl_absorpt_correction_T_max 0.8475
_exptl_absorpt_correction_T_min 0.7392
_exptl_absorpt_correction_type numerical
_exptl_absorpt_process_details
'Stoe & Cie, X-RED, version 1.28b: Program for data reduction and absorptioncorrection, Stoe &CieGmbH, Darmatadt, Germany, 2005.'
_exptl_crystal_colour 'clear yellow'
_exptl_crystal_colour_lustre clear
_exptl_crystal_colour_primary yellow
_exptl_crystal_density_diffrn 1.668
_exptl_crystal_description block
_exptl_crystal_F_000 1152
_exptl_crystal_size_max 0.4
_exptl_crystal_size_mid 0.3
_exptl_crystal_size_min 0.25
_refine_diff_density_max 0.720
_refine_diff_density_min -0.757
_refine_diff_density_rms 0.104
_refine_ls_extinction_coef 0.0032(3)
_refine_ls_extinction_expression Fc^*^=kFc[1+0.001xFc^2^\l^3^/sin(2\q)]^-1/4^
_refine_ls_extinction_method 'SHELXL-2017/1 (Sheldrick 2017)'
_refine_ls_goodness_of_fit_ref 1.061
_refine_ls_hydrogen_treatment constr
_refine_ls_matrix_type full
_refine_ls_number_parameters 290
_refine_ls_number_reflns 6154
_refine_ls_number_restraints 0
_refine_ls_restrained_S_all 1.061
_refine_ls_R_factor_all 0.0352
_refine_ls_R_factor_gt 0.0296
_refine_ls_shift/su_max 0.003
_refine_ls_shift/su_mean 0.000
_refine_ls_structure_factor_coef Fsqd
_refine_ls_weighting_details 'w=1/[\s^2^(Fo^2^)+(0.0525P)^2^+0.3641P] where P=(Fo^2^+2Fc^2^)/3'
_refine_ls_weighting_scheme calc
_refine_ls_wR_factor_gt 0.0802
_refine_ls_wR_factor_ref 0.0817
_reflns_Friedel_coverage 0.000
_reflns_number_gt 5251
_reflns_number_total 6154
_reflns_threshold_expression 'I > 2\s(I)'
_cod_data_source_file c9dt02057h2.cif
_cod_data_source_block hw_a_CCDC5
_cod_depositor_comments 'Adding full bibliography for 7700175--7700185.cif.'
_cod_original_cell_volume 2292.7(8)
_cod_database_code 7700181
_shelx_shelxl_version_number 2017/1
_shelx_space_group_comment
;
The symmetry employed for this shelxl refinement is uniquely defined
by the following loop, which should always be used as a source of
symmetry information in preference to the above space-group names.
They are only intended as comments.
;
_shelx_estimated_absorpt_t_max 0.764
_shelx_estimated_absorpt_t_min 0.659
_olex2_refinement_description
;
1. Fixed Uiso
 At 1.2 times of:
  All C(H) groups
2.a Aromatic/amide H refined with riding coordinates:
 C205(H205), C101(H101), C105(H105), C201(H201), C102(H102), C30(H30),
 C10(H10), C12(H12), C11(H11), C204(H204), C104(H104), C103(H103), C202(H202),
 C203(H203), C31(H31), C20(H20), C32(H32), C22(H22), C21(H21)
;
_olex2_diffrn_ambient_temperature_device 'Oxford Cryosystems'
_olex2_exptl_crystal_mounting_method 'The crystal was mounted on a MITIGEN holder in perfluoroether oil'
_olex2_submission_original_sample_id MGS17
_olex2_submission_special_instructions 'No special instructions were received'

loop_
_space_group_symop_operation_xyz
'x, y, z'
'-x, y+1/2, -z+1/2'
'-x, -y, -z'
'x, -y-1/2, z-1/2'

loop_
_atom_site_label
_atom_site_type_symbol
_atom_site_fract_x
_atom_site_fract_y
_atom_site_fract_z
_atom_site_U_iso_or_equiv
_atom_site_adp_type
_atom_site_occupancy
_atom_site_site_symmetry_order
_atom_site_calc_flag
_atom_site_refinement_flags_posn
Pd1 Pd 0.24269(2) 0.64756(2) 0.51256(2) 0.02423(6) Uani 1 1 d .
P1 P 0.24344(3) 0.44704(5) 0.58001(3) 0.02397(10) Uani 1 1 d .
Cl1 Cl 0.25314(4) 0.87005(5) 0.44619(3) 0.03167(11) Uani 1 1 d .
Cl2 Cl 0.22355(4) 0.51152(6) 0.39855(3) 0.03776(13) Uani 1 1 d .
N11 N 0.26544(12) 0.74265(18) 0.62107(10) 0.0292(3) Uani 1 1 d .
N10 N 0.26378(14) 0.66783(18) 0.68992(10) 0.0304(4) Uani 1 1 d .
N20 N 0.33391(12) 0.44783(19) 0.74165(10) 0.0310(4) Uani 1 1 d .
N30 N 0.17228(12) 0.47808(19) 0.72211(10) 0.0300(3) Uani 1 1 d .
N21 N 0.33814(14) 0.3011(2) 0.74445(11) 0.0377(4) Uani 1 1 d .
N31 N 0.09200(13) 0.5321(2) 0.67936(11) 0.0394(4) Uani 1 1 d .
C1 C 0.25420(14) 0.5123(2) 0.69119(12) 0.0276(4) Uani 1 1 d .
C200 C 0.34822(14) 0.3537(2) 0.57294(12) 0.0273(4) Uani 1 1 d .
C205 C 0.43145(14) 0.4277(2) 0.59273(13) 0.0336(4) Uani 1 1 d .
H205 H 0.433063 0.519114 0.615516 0.040 Uiso 1 1 calc R
C100 C 0.14837(14) 0.3238(2) 0.56357(12) 0.0278(4) Uani 1 1 d .
C101 C 0.07239(15) 0.3513(2) 0.50313(14) 0.0333(4) Uani 1 1 d .
H101 H 0.073301 0.427907 0.467966 0.040 Uiso 1 1 calc R
C105 C 0.14795(15) 0.2057(2) 0.61487(13) 0.0327(4) Uani 1 1 d .
H105 H 0.199627 0.185091 0.653608 0.039 Uiso 1 1 calc R
C201 C 0.34505(15) 0.2201(2) 0.53617(13) 0.0336(4) Uani 1 1 d .
H201 H 0.289483 0.171461 0.521611 0.040 Uiso 1 1 calc R
C102 C -0.00452(15) 0.2633(3) 0.49597(16) 0.0391(5) Uani 1 1 d .
H102 H -0.055198 0.280342 0.455557 0.047 Uiso 1 1 calc R
C30 C 0.15893(17) 0.3895(3) 0.78213(13) 0.0368(5) Uani 1 1 d .
H30 H 0.203873 0.340917 0.818057 0.044 Uiso 1 1 calc R
C10 C 0.26379(17) 0.7608(2) 0.75170(13) 0.0385(5) Uani 1 1 d .
H10 H 0.260614 0.736341 0.804166 0.046 Uiso 1 1 calc R
C12 C 0.26932(18) 0.8804(2) 0.64079(14) 0.0376(5) Uani 1 1 d .
H12 H 0.271718 0.956081 0.605344 0.045 Uiso 1 1 calc R
C11 C 0.2693(2) 0.8964(3) 0.72239(14) 0.0428(6) Uani 1 1 d .
H11 H 0.272430 0.982377 0.750973 0.051 Uiso 1 1 calc R
C204 C 0.51164(16) 0.3651(3) 0.57841(15) 0.0404(5) Uani 1 1 d .
H204 H 0.567492 0.412974 0.592678 0.048 Uiso 1 1 calc R
C104 C 0.07123(17) 0.1207(3) 0.60785(16) 0.0407(5) Uani 1 1 d .
H104 H 0.070437 0.043057 0.642369 0.049 Uiso 1 1 calc R
C103 C -0.00586(17) 0.1506(3) 0.54880(17) 0.0437(6) Uani 1 1 d .
H103 H -0.058394 0.094144 0.545064 0.052 Uiso 1 1 calc R
C202 C 0.42583(18) 0.1595(3) 0.52129(18) 0.0449(6) Uani 1 1 d .
H202 H 0.424276 0.069818 0.496546 0.054 Uiso 1 1 calc R
C203 C 0.50788(17) 0.2308(3) 0.54276(17) 0.0471(6) Uani 1 1 d .
H203 H 0.561615 0.188243 0.533208 0.057 Uiso 1 1 calc R
C31 C 0.06627(19) 0.3858(3) 0.77941(16) 0.0463(6) Uani 1 1 d .
H31 H 0.034970 0.334774 0.812989 0.056 Uiso 1 1 calc R
C20 C 0.41082(17) 0.5102(3) 0.78458(15) 0.0435(5) Uani 1 1 d .
H20 H 0.423064 0.608440 0.790342 0.052 Uiso 1 1 calc R
C32 C 0.02844(17) 0.4754(3) 0.71504(15) 0.0459(6) Uani 1 1 d .
H32 H -0.034188 0.492868 0.699276 0.055 Uiso 1 1 calc R
C22 C 0.41874(18) 0.2748(3) 0.79154(16) 0.0497(6) Uani 1 1 d .
H22 H 0.440812 0.182636 0.805578 0.060 Uiso 1 1 calc R
C21 C 0.46634(19) 0.4001(4) 0.81746(17) 0.0558(7) Uani 1 1 d .
H21 H 0.523973 0.407431 0.850326 0.067 Uiso 1 1 calc R

loop_
_atom_site_aniso_label
_atom_site_aniso_U_11
_atom_site_aniso_U_22
_atom_site_aniso_U_33
_atom_site_aniso_U_23
_atom_site_aniso_U_13
_atom_site_aniso_U_12
Pd1 0.02657(9) 0.02480(9) 0.02219(9) 0.00126(5) 0.00682(6) 0.00034(5)
P1 0.0250(2) 0.0234(2) 0.0244(2) 0.00072(17) 0.00696(18) 0.00079(18)
Cl1 0.0373(3) 0.0295(2) 0.0295(2) 0.00489(18) 0.0097(2) -0.00049(19)
Cl2 0.0499(3) 0.0395(3) 0.0255(2) -0.00427(19) 0.0111(2) -0.0082(2)
N11 0.0391(9) 0.0264(8) 0.0233(7) -0.0021(6) 0.0093(7) -0.0002(7)
N10 0.0449(10) 0.0252(8) 0.0225(8) 0.0001(6) 0.0100(7) -0.0003(7)
N20 0.0329(9) 0.0321(8) 0.0271(8) 0.0029(7) 0.0037(7) 0.0023(7)
N30 0.0315(8) 0.0336(8) 0.0273(8) 0.0028(7) 0.0111(7) 0.0041(7)
N21 0.0419(10) 0.0340(9) 0.0371(9) 0.0077(8) 0.0074(8) 0.0080(8)
N31 0.0343(9) 0.0508(11) 0.0341(9) 0.0043(8) 0.0088(8) 0.0120(8)
C1 0.0306(9) 0.0261(9) 0.0267(9) 0.0020(7) 0.0067(7) 0.0009(8)
C200 0.0268(9) 0.0278(9) 0.0284(9) 0.0021(7) 0.0080(8) 0.0017(7)
C205 0.0297(10) 0.0373(11) 0.0344(10) -0.0028(9) 0.0076(8) -0.0030(8)
C100 0.0273(9) 0.0264(9) 0.0311(9) -0.0014(7) 0.0095(8) 0.0003(7)
C101 0.0294(10) 0.0333(10) 0.0370(11) -0.0009(8) 0.0061(9) 0.0018(8)
C105 0.0337(10) 0.0292(10) 0.0359(10) 0.0014(8) 0.0083(8) -0.0004(8)
C201 0.0328(10) 0.0273(9) 0.0427(11) -0.0015(8) 0.0123(9) 0.0015(8)
C102 0.0258(9) 0.0411(11) 0.0498(13) -0.0069(10) 0.0056(9) -0.0004(9)
C30 0.0468(13) 0.0353(10) 0.0320(10) 0.0043(9) 0.0168(10) 0.0021(10)
C10 0.0599(14) 0.0318(10) 0.0256(9) -0.0016(8) 0.0130(9) 0.0021(10)
C12 0.0556(14) 0.0257(9) 0.0339(11) 0.0010(8) 0.0146(10) 0.0010(9)
C11 0.0707(17) 0.0280(10) 0.0325(11) -0.0050(9) 0.0169(11) 0.0035(11)
C204 0.0270(10) 0.0490(13) 0.0460(13) 0.0042(10) 0.0089(10) -0.0006(9)
C104 0.0430(13) 0.0329(10) 0.0500(14) 0.0021(10) 0.0188(11) -0.0059(9)
C103 0.0321(11) 0.0373(12) 0.0633(16) -0.0059(10) 0.0135(11) -0.0076(9)
C202 0.0425(13) 0.0329(11) 0.0630(16) -0.0053(10) 0.0195(12) 0.0065(9)
C203 0.0349(11) 0.0478(14) 0.0630(16) 0.0032(12) 0.0204(11) 0.0114(11)
C31 0.0504(14) 0.0467(13) 0.0492(14) 0.0008(11) 0.0286(12) -0.0025(11)
C20 0.0383(12) 0.0516(14) 0.0385(12) -0.0041(10) 0.0016(10) -0.0054(11)
C32 0.0356(11) 0.0590(15) 0.0471(13) -0.0025(12) 0.0186(10) 0.0058(11)
C22 0.0467(14) 0.0559(15) 0.0441(13) 0.0122(12) 0.0026(11) 0.0176(12)
C21 0.0390(13) 0.0756(19) 0.0474(14) -0.0017(14) -0.0059(11) 0.0068(13)

loop_
_atom_type_symbol
_atom_type_description
_atom_type_scat_dispersion_real
_atom_type_scat_dispersion_imag
_atom_type_scat_source
C C 0.0033 0.0016 'International Tables Vol C Tables 4.2.6.8 and 6.1.1.4'
H H 0.0000 0.0000 'International Tables Vol C Tables 4.2.6.8 and 6.1.1.4'
Cl Cl 0.1484 0.1585 'International Tables Vol C Tables 4.2.6.8 and 6.1.1.4'
N N 0.0061 0.0033 'International Tables Vol C Tables 4.2.6.8 and 6.1.1.4'
P P 0.1023 0.0942 'International Tables Vol C Tables 4.2.6.8 and 6.1.1.4'
Pd Pd -0.9988 1.0072 'International Tables Vol C Tables 4.2.6.8 and 6.1.1.4'

loop_
_geom_angle_atom_site_label_1
_geom_angle_atom_site_label_2
_geom_angle_atom_site_label_3
_geom_angle
P1 Pd1 Cl1 175.41(2)
P1 Pd1 Cl2 87.87(2)
Cl2 Pd1 Cl1 94.91(2)
N11 Pd1 P1 84.75(5)
N11 Pd1 Cl1 92.31(5)
N11 Pd1 Cl2 172.22(5)
C1 P1 Pd1 103.57(6)
C200 P1 Pd1 107.02(7)
C200 P1 C1 107.40(10)
C100 P1 Pd1 122.34(7)
C100 P1 C1 105.32(9)
C100 P1 C200 110.18(9)
N10 N11 Pd1 122.39(13)
C12 N11 Pd1 130.41(15)
C12 N11 N10 106.33(17)
N11 N10 C1 122.42(16)
C10 N10 N11 110.06(16)
C10 N10 C1 127.25(17)
N21 N20 C1 117.34(17)
C20 N20 N21 112.19(19)
C20 N20 C1 130.33(19)
N31 N30 C1 115.62(16)
C30 N30 N31 112.72(18)
C30 N30 C1 131.30(18)
C22 N21 N20 103.5(2)
C32 N31 N30 103.6(2)
N10 C1 P1 106.42(13)
N10 C1 N20 110.35(17)
N20 C1 P1 110.52(13)
N30 C1 P1 111.22(14)
N30 C1 N10 108.37(16)
N30 C1 N20 109.88(16)
C205 C200 P1 118.74(15)
C201 C200 P1 120.29(16)
C201 C200 C205 120.11(19)
C204 C205 C200 120.0(2)
C101 C100 P1 119.88(16)
C101 C100 C105 120.18(19)
C105 C100 P1 119.80(16)
C102 C101 C100 119.4(2)
C104 C105 C100 119.8(2)
C200 C201 C202 119.2(2)
C103 C102 C101 120.1(2)
N30 C30 C31 106.3(2)
N10 C10 C11 107.12(19)
N11 C12 C11 110.3(2)
C10 C11 C12 106.1(2)
C203 C204 C205 119.4(2)
C105 C104 C103 120.0(2)
C102 C103 C104 120.4(2)
C203 C202 C201 120.5(2)
C202 C203 C204 120.7(2)
C30 C31 C32 105.2(2)
N20 C20 C21 106.3(2)
N31 C32 C31 112.3(2)
N21 C22 C21 112.5(2)
C20 C21 C22 105.4(2)

loop_
_geom_bond_atom_site_label_1
_geom_bond_atom_site_label_2
_geom_bond_distance
Pd1 P1 2.1830(6)
Pd1 Cl1 2.3702(6)
Pd1 Cl2 2.2842(6)
Pd1 N11 2.0141(16)
P1 C1 1.962(2)
P1 C200 1.801(2)
P1 C100 1.794(2)
N11 N10 1.365(2)
N11 C12 1.319(3)
N10 C1 1.449(2)
N10 C10 1.359(3)
N20 N21 1.362(3)
N20 C1 1.450(3)
N20 C20 1.360(3)
N30 N31 1.366(3)
N30 C1 1.447(3)
N30 C30 1.353(3)
N21 C22 1.328(3)
N31 C32 1.322(3)
C200 C205 1.396(3)
C200 C201 1.384(3)
C205 C204 1.385(3)
C100 C101 1.396(3)
C100 C105 1.401(3)
C101 C102 1.388(3)
C105 C104 1.370(3)
C201 C202 1.388(3)
C102 C103 1.381(4)
C30 C31 1.365(3)
C10 C11 1.360(3)
C12 C11 1.395(3)
C204 C203 1.381(4)
C104 C103 1.398(4)
C202 C203 1.371(4)
C31 C32 1.403(4)
C20 C21 1.363(4)
C22 C21 1.387(4)
